data_7057771
loop_
_publ_author_name
'Wang, Ming-Qing'
'Huang, Ya-Xi'
'Pan, Yuanming'
'Mi, Jin-Xiao'

_publ_section_title
;
 BaCu(OH)3Cl: a new one-dimensional Mott insulator with a CuO2 chessboard
 layer
;
_journal_issue 22
_journal_name_full 'New Journal of Chemistry'
_journal_page_first 18077
_journal_paper_doi 10.1039/C8NJ04266G
_journal_volume 42
_journal_year 2018
_chemical_formula_sum 'Ba Cl Cu H3 O3'
_chemical_formula_weight 287.35
_space_group_crystal_system monoclinic
_space_group_IT_number 11
_space_group_name_Hall '-P 2yb'
_space_group_name_H-M_alt 'P 1 21/m 1'
_symmetry_space_group_name_Hall '-P 2yb'
_symmetry_space_group_name_H-M 'P 1 21/m 1'
_atom_sites_solution_hydrogens difmap
_atom_sites_solution_primary direct
_audit_creation_method SHELXL-2013
_audit_update_record
;
2018-07-30 deposited with the CCDC.
2018-10-01 downloaded from the CCDC.
;
_cell_angle_alpha 90
_cell_angle_beta 100.43(3)
_cell_angle_gamma 90
_cell_formula_units_Z 2
_cell_length_a 4.1335(8)
_cell_length_b 6.6740(13)
_cell_length_c 9.1613(18)
_cell_measurement_reflns_used 1537
_cell_measurement_temperature 203(2)
_cell_measurement_theta_max 28.668
_cell_measurement_theta_min 2.260
_cell_volume 248.56(9)
_computing_cell_refinement 'SAINT (Bruker, 2001)'
_computing_data_collection 'SMART (Bruker, 2001)'
_computing_data_reduction 'SAINT (Bruker, 2001)'
_computing_molecular_graphics 'DIAMOND (Brandenburg, 2011) and ATOMS (Dowty, 2004)'
_computing_publication_material 'SHELXL-2013 (Sheldrick, 2015)'
_computing_structure_refinement 'SHELXL-2013 (Sheldrick, 2015)'
_computing_structure_solution 'SHELXS-2013 (Sheldrick, 2015)'
_diffrn_ambient_temperature 203(2)
_diffrn_measured_fraction_theta_full 0.992
_diffrn_measured_fraction_theta_max 0.921
_diffrn_measurement_device_type 'Bruker Diffraction CCD area-detector'
_diffrn_measurement_method '1265 images,\f=0, 90, 180 degree, and \D\w=0.3 degree, \c= 54.74 degree'
_diffrn_radiation_type MoK\a
_diffrn_radiation_wavelength 0.71073
_diffrn_reflns_av_R_equivalents 0.0213
_diffrn_reflns_av_unetI/netI 0.0293
_diffrn_reflns_Laue_measured_fraction_full 0.992
_diffrn_reflns_Laue_measured_fraction_max 0.921
_diffrn_reflns_limit_h_max 5
_diffrn_reflns_limit_h_min -5
_diffrn_reflns_limit_k_max 8
_diffrn_reflns_limit_k_min -5
_diffrn_reflns_limit_l_max 12
_diffrn_reflns_limit_l_min -11
_diffrn_reflns_number 1537
_diffrn_reflns_point_group_measured_fraction_full 0.992
_diffrn_reflns_point_group_measured_fraction_max 0.921
_diffrn_reflns_theta_full 25.242
_diffrn_reflns_theta_max 28.668
_diffrn_reflns_theta_min 2.260
_diffrn_standards_number 0
_exptl_absorpt_coefficient_mu 12.558
_exptl_absorpt_correction_T_max 0.912
_exptl_absorpt_correction_T_min 0.867
_exptl_absorpt_correction_type multi-scan
_exptl_absorpt_process_details 'SMART (Bruker, 2001)'
_exptl_crystal_colour blue
_exptl_crystal_density_diffrn 3.839
_exptl_crystal_description prism
_exptl_crystal_F_000 258
_exptl_crystal_size_max 0.150
_exptl_crystal_size_mid 0.100
_exptl_crystal_size_min 0.100
_refine_diff_density_max 0.756
_refine_diff_density_min -1.201
_refine_diff_density_rms 0.255
_refine_ls_extinction_method none
_refine_ls_goodness_of_fit_ref 1.034
_refine_ls_hydrogen_treatment refall
_refine_ls_matrix_type full
_refine_ls_number_parameters 41
_refine_ls_number_reflns 641
_refine_ls_number_restraints 2
_refine_ls_restrained_S_all 1.032
_refine_ls_R_factor_all 0.0270
_refine_ls_R_factor_gt 0.0254
_refine_ls_shift/su_max 0.000
_refine_ls_shift/su_mean 0.000
_refine_ls_structure_factor_coef Fsqd
_refine_ls_weighting_details
;
 w=1/[\s^2^(Fo^2^)+(0.0408P)^2^]
 where P=(Fo^2^+2Fc^2^)/3
;
_refine_ls_weighting_scheme calc
_refine_ls_wR_factor_gt 0.0617
_refine_ls_wR_factor_ref 0.0628
_reflns_Friedel_coverage 0.000
_reflns_number_gt 610
_reflns_number_total 641
_reflns_threshold_expression 'I > 2\s(I)'
_cod_data_source_file c8nj04266g2.cif
_cod_data_source_block mi
_cod_depositor_comments 'Adding full bibliography for 7057771.cif.'
_cod_database_code 7057771
_shelx_space_group_comment
;
The symmetry employed for this shelxl refinement is uniquely defined
by the following loop, which should always be used as a source of
symmetry information in preference to the above space-group names.
They are only intended as comments.
;
_shelx_estimated_absorpt_t_min 0.255
_shelx_estimated_absorpt_t_max 0.367
_shelxl_version_number 2013-2

loop_
_space_group_symop_operation_xyz
'x, y, z'
'-x, y+1/2, -z'
'-x, -y, -z'
'x, -y-1/2, z'

loop_
_atom_site_label
_atom_site_type_symbol
_atom_site_fract_x
_atom_site_fract_y
_atom_site_fract_z
_atom_site_U_iso_or_equiv
_atom_site_adp_type
_atom_site_occupancy
_atom_site_site_symmetry_order
_atom_site_calc_flag
_atom_site_refinement_flags_posn
_atom_site_refinement_flags_adp
_atom_site_refinement_flags_occupancy
Ba1 Ba 0.18325(8) 0.2500 0.31122(3) 0.01652(15) Uani 1 2 d S T P
Cu1 Cu 0.5000 0.5000 0.0000 0.01209(19) Uani 1 2 d S . P
Cl1 Cl 0.7901(3) 0.2500 0.58185(15) 0.0152(3) Uani 1 2 d S T P
O1 O 0.2384(11) 0.2500 0.0041(5) 0.0152(9) Uani 1 2 d DS T P
O2 O 0.6385(8) 0.4696(5) 0.2069(3) 0.0161(6) Uani 1 1 d D . .
H1 H 0.127(17) 0.2500 -0.080(4) 0.04(3) Uiso 1 2 d DS . P
H2 H 0.668(15) 0.585(5) 0.239(7) 0.05(2) Uiso 1 1 d D . .

loop_
_atom_site_aniso_label
_atom_site_aniso_U_11
_atom_site_aniso_U_22
_atom_site_aniso_U_33
_atom_site_aniso_U_23
_atom_site_aniso_U_13
_atom_site_aniso_U_12
Ba1 0.0083(2) 0.0329(2) 0.0085(2) 0.000 0.00170(13) 0.000
Cu1 0.0172(4) 0.0107(3) 0.0081(3) 0.0000(2) 0.0015(3) 0.0026(3)
Cl1 0.0137(7) 0.0189(7) 0.0128(6) 0.000 0.0017(5) 0.000
O1 0.017(2) 0.015(2) 0.012(2) 0.000 0.0013(17) 0.000
O2 0.0246(16) 0.0127(14) 0.0099(13) -0.0008(11) -0.0001(12) -0.0010(12)

loop_
_atom_type_symbol
_atom_type_description
_atom_type_scat_dispersion_real
_atom_type_scat_dispersion_imag
_atom_type_scat_source
O O 0.0106 0.0060 'International Tables Vol C Tables 4.2.6.8 and 6.1.1.4'
Cl Cl 0.1484 0.1585 'International Tables Vol C Tables 4.2.6.8 and 6.1.1.4'
Cu Cu 0.3201 1.2651 'International Tables Vol C Tables 4.2.6.8 and 6.1.1.4'
Ba Ba -0.3244 2.2819 'International Tables Vol C Tables 4.2.6.8 and 6.1.1.4'
H H 0.0000 0.0000 'International Tables Vol C Tables 4.2.6.8 and 6.1.1.4'

loop_
_geom_angle_atom_site_label_1
_geom_angle_atom_site_label_2
_geom_angle_atom_site_label_3
_geom_angle
_geom_angle_site_symmetry_1
_geom_angle_site_symmetry_3
O2 Ba1 O2 65.94(13) . 4_565
O2 Ba1 O2 139.28(12) . 4_465
O2 Ba1 O2 99.76(10) 4_565 4_465
O2 Ba1 O2 99.76(10) . 1_455
O2 Ba1 O2 139.28(12) 4_565 1_455
O2 Ba1 O2 65.44(13) 4_465 1_455
O2 Ba1 O1 57.74(9) . .
O2 Ba1 O1 57.74(9) 4_565 .
O2 Ba1 O1 82.09(10) 4_465 .
O2 Ba1 O1 82.09(10) 1_455 .
O2 Ba1 Cl1 76.96(7) . .
O2 Ba1 Cl1 76.96(7) 4_565 .
O2 Ba1 Cl1 139.42(7) 4_465 .
O2 Ba1 Cl1 139.42(7) 1_455 .
O1 Ba1 Cl1 124.89(9) . .
O2 Ba1 Cl1 139.48(7) . 1_455
O2 Ba1 Cl1 139.48(7) 4_565 1_455
O2 Ba1 Cl1 76.55(7) 4_465 1_455
O2 Ba1 Cl1 76.55(7) 1_455 1_455
O1 Ba1 Cl1 154.54(9) . 1_455
Cl1 Ba1 Cl1 80.57(4) . 1_455
O2 Ba1 Cl1 129.37(7) . 3_656
O2 Ba1 Cl1 65.71(7) 4_565 3_656
O2 Ba1 Cl1 64.03(7) 4_465 3_656
O2 Ba1 Cl1 126.91(7) 1_455 3_656
O1 Ba1 Cl1 105.84(2) . 3_656
Cl1 Ba1 Cl1 78.50(2) . 3_656
Cl1 Ba1 Cl1 77.07(2) 1_455 3_656
O2 Ba1 Cl1 65.71(7) . 3_666
O2 Ba1 Cl1 129.37(7) 4_565 3_666
O2 Ba1 Cl1 126.91(7) 4_465 3_666
O2 Ba1 Cl1 64.03(7) 1_455 3_666
O1 Ba1 Cl1 105.84(2) . 3_666
Cl1 Ba1 Cl1 78.50(3) . 3_666
Cl1 Ba1 Cl1 77.07(2) 1_455 3_666
Cl1 Ba1 Cl1 147.72(5) 3_656 3_666
O2 Ba1 Cu1 66.96(7) . 2_645
O2 Ba1 Cu1 28.70(6) 4_565 2_645
O2 Ba1 Cu1 82.70(7) 4_465 2_645
O2 Ba1 Cu1 110.82(6) 1_455 2_645
O1 Ba1 Cu1 31.74(5) . 2_645
Cl1 Ba1 Cu1 104.95(3) . 2_645
Cl1 Ba1 Cu1 152.574(10) 1_455 2_645
Cl1 Ba1 Cu1 77.80(2) 3_656 2_645
Cl1 Ba1 Cu1 130.25(2) 3_666 2_645
O2 Ba1 Cu1 28.70(6) . .
O2 Ba1 Cu1 66.96(7) 4_565 .
O2 Ba1 Cu1 110.82(6) 4_465 .
O2 Ba1 Cu1 82.70(7) 1_455 .
O1 Ba1 Cu1 31.74(5) . .
Cl1 Ba1 Cu1 104.95(3) . .
Cl1 Ba1 Cu1 152.574(10) 1_455 .
Cl1 Ba1 Cu1 130.25(2) 3_656 .
Cl1 Ba1 Cu1 77.80(2) 3_666 .
Cu1 Ba1 Cu1 53.008(15) 2_645 .
O2 Ba1 Ba1 40.28(7) . 1_655
O2 Ba1 Ba1 40.28(7) 4_565 1_655
O2 Ba1 Ba1 140.05(7) 4_465 1_655
O2 Ba1 Ba1 140.05(7) 1_455 1_655
O1 Ba1 Ba1 75.08(9) . 1_655
Cl1 Ba1 Ba1 49.81(3) . 1_655
Cl1 Ba1 Ba1 130.38(3) 1_455 1_655
Cl1 Ba1 Ba1 91.10(2) 3_656 1_655
Cl1 Ba1 Ba1 91.10(2) 3_666 1_655
Cu1 Ba1 Ba1 60.78(2) 2_645 1_655
Cu1 Ba1 Ba1 60.78(2) . 1_655
O2 Cu1 O2 180.0 3_665 .
O2 Cu1 O1 92.39(15) 3_665 .
O2 Cu1 O1 87.61(15) . .
O2 Cu1 O1 87.61(15) 3_665 3_665
O2 Cu1 O1 92.39(15) . 3_665
O1 Cu1 O1 180.0 . 3_665
O2 Cu1 Ba1 136.78(10) 3_665 .
O2 Cu1 Ba1 43.22(10) . .
O1 Cu1 Ba1 49.14(11) . .
O1 Cu1 Ba1 130.86(11) 3_665 .
O2 Cu1 Ba1 43.22(10) 3_665 3_665
O2 Cu1 Ba1 136.78(10) . 3_665
O1 Cu1 Ba1 130.85(11) . 3_665
O1 Cu1 Ba1 49.14(11) 3_665 3_665
Ba1 Cu1 Ba1 180.0 . 3_665
Ba1 Cl1 Ba1 80.57(4) . 1_655
Ba1 Cl1 Ba1 101.50(3) . 3_666
Ba1 Cl1 Ba1 102.93(2) 1_655 3_666
Ba1 Cl1 Ba1 101.50(2) . 3_656
Ba1 Cl1 Ba1 102.93(2) 1_655 3_656
Ba1 Cl1 Ba1 147.72(5) 3_666 3_656
Cu1 O1 Cu1 113.8(2) . 2_645
Cu1 O1 Ba1 99.11(13) . .
Cu1 O1 Ba1 99.11(13) 2_645 .
Cu1 O1 H1 101(3) . .
Cu1 O1 H1 101(3) 2_645 .
Ba1 O1 H1 142(6) . .
Cu1 O2 Ba1 108.07(13) . .
Cu1 O2 Ba1 119.55(14) . 1_655
Ba1 O2 Ba1 99.76(10) . 1_655
Cu1 O2 H2 105(5) . .
Ba1 O2 H2 116(4) . .
Ba1 O2 H2 109(5) 1_655 .

loop_
_geom_bond_atom_site_label_1
_geom_bond_atom_site_label_2
_geom_bond_distance
_geom_bond_site_symmetry_2
Ba1 O2 2.693(3) .
Ba1 O2 2.693(3) 4_565
Ba1 O2 2.712(3) 4_465
Ba1 O2 2.712(3) 1_455
Ba1 O1 2.864(4) .
Ba1 Cl1 3.1917(18) .
Ba1 Cl1 3.2012(15) 1_455
Ba1 Cl1 3.4739(7) 3_656
Ba1 Cl1 3.4739(7) 3_666
Ba1 Cu1 3.7388(8) 2_645
Ba1 Cu1 3.7388(8) .
Ba1 Ba1 4.1335(8) 1_655
Cu1 O2 1.889(3) 3_665
Cu1 O2 1.889(3) .
Cu1 O1 1.992(2) .
Cu1 O1 1.992(2) 3_665
Cu1 Ba1 3.7389(8) 3_665
Cl1 Ba1 3.2011(15) 1_655
Cl1 Ba1 3.4739(7) 3_666
Cl1 Ba1 3.4739(7) 3_656
O1 Cu1 1.992(2) 2_645
O1 H1 0.82(2) .
O2 Ba1 2.712(3) 1_655
O2 H2 0.83(2) .

loop_
_geom_hbond_atom_site_label_D
_geom_hbond_atom_site_label_H
_geom_hbond_atom_site_label_A
_geom_hbond_distance_DH
_geom_hbond_distance_HA
_geom_hbond_distance_DA
_geom_hbond_angle_DHA
_geom_hbond_site_symmetry_A
O2 H2 Cl1 0.83(2) 2.93(5) 3.410(3) 119(5) 3_666
